data_2002364
loop_
_publ_author_name
'Waburg, M'
'Mueller-Buschbaum, Hk'

_publ_section_title
;
Ein neues metastabiles Zinkoxovanadat: Zn4 V2 O9
;
_journal_name_full
;
Monatshefte fuer Chemie und verwandte Teile anderer Wissenschaften
(109,1978-)
;
_journal_page_first 131
_journal_page_last 138
_journal_volume 117
_journal_year 1986
_chemical_formula_structural 'Zn4 (V2 O9)'
_chemical_formula_sum 'O9 V2 Zn4'
_chemical_name_systematic 'Tetrazinc divanadate'
_space_group_IT_number 4
_symmetry_cell_setting monoclinic
_symmetry_Int_Tables_number 4
_symmetry_space_group_name_Hall 'P 2yb'
_symmetry_space_group_name_H-M 'P 1 21 1'
_cell_angle_alpha 90
_cell_angle_beta 118.66(4)
_cell_angle_gamma 90
_cell_formula_units_Z 4
_cell_length_a 10.488(5)
_cell_length_b 8.198(6)
_cell_length_c 9.682(5)
_cell_volume 730.5
_refine_ls_R_factor_all 0.085
_cod_database_code 2002364

loop_
_symmetry_equiv_pos_as_xyz
x,y,z
-x,1/2+y,-z

loop_
_atom_site_label
_atom_site_type_symbol
_atom_site_symmetry_multiplicity
_atom_site_Wyckoff_symbol
_atom_site_fract_x
_atom_site_fract_y
_atom_site_fract_z
_atom_site_occupancy
_atom_site_attached_hydrogens
_atom_site_calc_flag
Zn1 Zn2+ 2 a 0.2245(3) 0.4462(6) 0.1637(4) 1. 0 d
Zn2 Zn2+ 2 a 0.2581(4) 0.9476(6) 0.5082(4) 1. 0 d
Zn3 Zn2+ 2 a 0.7871(3) 0.3926(6) 0.1880(4) 1. 0 d
Zn4 Zn2+ 2 a 0.2596(4) 0.3226(6) 0.5154(4) 1. 0 d
Zn5 Zn2+ 2 a 0.2301(3) 0.8296(6) 0.1611(4) 1. 0 d
Zn6 Zn2+ 2 a 0.3901(3) 0.1471(6) 0.1025(3) 1. 0 d
Zn7 Zn2+ 2 a 0.2811(3) 0.4682(6) 0.8429(4) 1. 0 d
Zn8 Zn2+ 2 a 0.9147(4) 0.6825(6) 0.1057(4) 1. 0 d
V1 V5+ 2 a 0.4800(5) 0.1293(7) 0.8394(5) 1. 0 d
V2 V5+ 2 a 0.9702(4) 0.1186(7) 0.5025(5) 1. 0 d
V3 V5+ 2 a 0.5564(4) 0.1463(7) 0.5153(5) 1. 0 d
V4 V5+ 2 a 0.9987(4) 0.1215(7) 0.1488(5) 1. 0 d
O1 O2- 2 a 0.631(2) 0.136(3) 0.820(2) 1. 0 d
O2 O2- 2 a 0.156(2) 0.469(3) 0.604(2) 1. 0 d
O3 O2- 2 a 0.670(2) 0.976(3) 0.595(2) 1. 0 d
O4 O2- 2 a 0.660(2) 0.321(3) 0.605(3) 1. 0 d
O5 O2- 2 a 0.890(2) 0.635(3) 0.545(2) 1. 0 d
O6 O2- 2 a 0.764(2) 0.486(3) 0.987(2) 1. 0 d
O7 O2- 2 a 0.639(2) 0.467(3) 0.247(2) 1. 0 d
O8 O2- 2 a 0.396(2) 0.143(3) 0.527(2) 1. 0 d
O9 O2- 2 a 0.080(2) 0.632(3) 0.066(2) 1. 0 d
O10 O2- 2 a 0.747(2) 0.832(3) 0.004(2) 1. 0 d
O11 O2- 2 a 0.512(2) 0.161(3) 0.328(3) 1. 0 d
O12 O2- 2 a 0.152(2) 0.670(2) 0.829(2) 1. 0 d
O13 O2- 2 a 0.605(2) 0.816(3) 0.223(3) 1. 0 d
O14 O2- 2 a 0.539(2) 0.119(3) 0.038(2) 1. 0 d
O15 O2- 2 a 0.952(2) 0.571(3) 0.301(2) 1. 0 d
O16 O2- 2 a 0.872(2) 0.764(3) 0.794(3) 1. 0 d
O17 O2- 2 a 0.122(2) 0.795(3) 0.535(2) 1. 0 d
O18 O2- 2 a 0.937(2) 0.428(2) 0.801(2) 1. 0 d

loop_
_atom_type_symbol
_atom_type_oxidation_number
Zn2+ 2.000
V5+ 5.000
O2- -2.000
